data_4110643
loop_
_publ_author_name
'Yutaka Matsuo'
'Kazukuni Tahara'
'Eiichi Nakamura'

_publ_contact_author 'MATSUO, Yutaka'
_publ_contact_author_email matsuo@chem.s.u-tokyo.ac.jp
_publ_section_title
;
 Synthesis and Electrochemistry of Double-Decker Buckyferrocenes
;
_journal_name_full 'Journal of the American Chemical Society'
_journal_page_first 7154
_journal_page_last 7155
_journal_paper_doi 10.1021/ja061175x
_journal_volume 128
_journal_year 2006
_chemical_compound_source 'synthesis as described'
_chemical_formula_moiety 'C105 H50 Fe2, C7 H5 N, Sb Cl6'
_chemical_formula_sum 'C112 H55 Cl6 Fe2 N Sb'
_chemical_formula_weight 1860.72
_chemical_name_systematic
;
 Fe2C60Me5Ph5Cp2_C5v_SbCl6__PhCN
;
_space_group_IT_number 15
_symmetry_cell_setting monoclinic
_symmetry_Int_Tables_number 15
_symmetry_space_group_name_Hall '-C 2yc'
_symmetry_space_group_name_H-M 'C 1 2/c 1'
_atom_sites_solution_hydrogens geom
_atom_sites_solution_primary direct
_atom_sites_solution_secondary difmap
_audit_creation_date 2006-02-18T14:56:38-00:00
_cell_angle_alpha 90
_cell_angle_beta 115.157(11)
_cell_angle_gamma 90
_cell_formula_units_Z 8
_cell_length_a 38.141(8)
_cell_length_b 18.996(5)
_cell_length_c 29.201(6)
_cell_measurement_reflns_used 69175
_cell_measurement_temperature 153(2)
_cell_measurement_theta_max 25.76
_cell_measurement_theta_min 2.08
_cell_measurement_wavelength 0.71073
_cell_volume 19150(8)
_computing_cell_refinement Scalepack(HKL)
_computing_data_collection Xpress(MacScience)
_computing_data_reduction 'Denzo and Scalepack(HKL)'
_computing_molecular_graphics 'Ortep-3 for Windows (Farrugia, 1997)'
_computing_structure_refinement 'SHELXL-97 (Sheldrick, 1997)'
_computing_structure_solution 'SHELXS-97 (Sheldrick, 1997)'
_diffrn_ambient_temperature 153(2)
_diffrn_measured_fraction_theta_full 0.904
_diffrn_measured_fraction_theta_max 0.904
_diffrn_measurement_device_type 'Imaging Plate'
_diffrn_measurement_method oscillation
_diffrn_radiation_monochromator graphite
_diffrn_radiation_probe x-ray
_diffrn_radiation_type MoK\a
_diffrn_radiation_wavelength 0.71073
_diffrn_reflns_av_R_equivalents 0
_diffrn_reflns_av_unetI/netI 0.0917
_diffrn_reflns_limit_h_max 46
_diffrn_reflns_limit_h_min 0
_diffrn_reflns_limit_k_max 23
_diffrn_reflns_limit_k_min 0
_diffrn_reflns_limit_l_max 32
_diffrn_reflns_limit_l_min -35
_diffrn_reflns_number 16572
_diffrn_reflns_theta_full 25.76
_diffrn_reflns_theta_max 25.76
_diffrn_reflns_theta_min 2.08
_diffrn_standards_decay_% NA
_diffrn_standards_interval_count NA
_diffrn_standards_number NA
_exptl_absorpt_coefficient_mu 0.794
_exptl_absorpt_correction_type none
_exptl_crystal_colour orange
_exptl_crystal_density_diffrn 1.291
_exptl_crystal_description prism
_exptl_crystal_F_000 7512
_exptl_crystal_size_max 0.50
_exptl_crystal_size_mid 0.10
_exptl_crystal_size_min 0.05
_refine_diff_density_max 1.876
_refine_diff_density_min -2.072
_refine_diff_density_rms 0.198
_refine_ls_extinction_coef 0.00024(9)
_refine_ls_extinction_expression Fc^*^=kFc[1+0.001xFc^2^\l^3^/sin(2\q)]^-1/4^
_refine_ls_extinction_method SHELXL
_refine_ls_goodness_of_fit_ref 1.416
_refine_ls_hydrogen_treatment constr
_refine_ls_matrix_type full
_refine_ls_number_parameters 1074
_refine_ls_number_reflns 16572
_refine_ls_number_restraints 0
_refine_ls_restrained_S_all 1.416
_refine_ls_R_factor_all 0.2234
_refine_ls_R_factor_gt 0.1558
_refine_ls_shift/su_max 0.002
_refine_ls_shift/su_mean 0
_refine_ls_structure_factor_coef Fsqd
_refine_ls_weighting_details 'calc w=1/[\s^2^(Fo^2^)+(0.2000P)^2^+0.0000P] where P=(Fo^2^+2Fc^2^)/3'
_refine_ls_weighting_scheme calc
_refine_ls_wR_factor_gt 0.3893
_refine_ls_wR_factor_ref 0.4413
_reflns_number_gt 9068
_reflns_number_total 16572
_reflns_threshold_expression >2sigma(I)
_cod_data_source_file ja061175xsi20060218_055454.cif
_cod_data_source_block Fe2C5vca
_cod_original_sg_symbol_H-M 'C 2/c'
_cod_database_code 4110643

loop_
_symmetry_equiv_pos_as_xyz
'x, y, z'
'-x, y, -z+1/2'
'x+1/2, y+1/2, z'
'-x+1/2, y+1/2, -z+1/2'
'-x, -y, -z'
'x, -y, z-1/2'
'-x+1/2, -y+1/2, -z'
'x+1/2, -y+1/2, z-1/2'

loop_
_atom_site_label
_atom_site_type_symbol
_atom_site_fract_x
_atom_site_fract_y
_atom_site_fract_z
_atom_site_U_iso_or_equiv
_atom_site_adp_type
_atom_site_occupancy
_atom_site_symmetry_multiplicity
_atom_site_calc_flag
_atom_site_refinement_flags
_atom_site_disorder_assembly
_atom_site_disorder_group
Fe1 Fe 0.87329(5) 0.08264(11) 0.77661(8) 0.0624(6) Uani 1 1 d . . .
Fe2 Fe 0.58490(5) 0.08952(11) 0.59429(7) 0.0587(5) Uani 1 1 d . . .
Sb1 Sb 0.5 0.21396(7) 0.25 0.0608(4) Uani 1 2 d S . .
Sb2 Sb 0.5 0.5 0.5 0.0755(5) Uani 1 2 d S . .
Cl1 Cl 0.51539(10) 0.1266(2) 0.31356(14) 0.0703(10) Uani 1 1 d . . .
Cl2 Cl 0.43500(10) 0.2133(3) 0.23934(17) 0.0898(14) Uani 1 1 d . . .
Cl3 Cl 0.48456(14) 0.3035(3) 0.1877(2) 0.118(2) Uani 1 1 d . . .
Cl4 Cl 0.56766(10) 0.4839(3) 0.54765(16) 0.0897(14) Uani 1 1 d . . .
Cl5 Cl 0.49107(12) 0.3767(3) 0.48573(16) 0.0900(13) Uani 1 1 d . . .
Cl6 Cl 0.51042(12) 0.5110(3) 0.42599(15) 0.0896(13) Uani 1 1 d . . .
C1 C 0.8254(4) 0.0978(8) 0.7052(5) 0.062(4) Uani 1 1 d . . .
C2 C 0.8236(3) 0.0296(7) 0.7239(5) 0.061(4) Uani 1 1 d . . .
C3 C 0.8208(3) 0.0365(7) 0.7688(5) 0.056(3) Uani 1 1 d . . .
C4 C 0.8206(4) 0.1085(7) 0.7814(5) 0.061(4) Uani 1 1 d . . .
C5 C 0.8230(3) 0.1491(7) 0.7415(5) 0.057(3) Uani 1 1 d . . .
C6 C 0.8120(4) -0.0357(7) 0.6913(5) 0.055(3) Uani 1 1 d . . .
C7 C 0.8059(4) -0.0201(7) 0.7943(5) 0.067(4) Uani 1 1 d . . .
C8 C 0.8057(4) 0.1394(8) 0.8176(5) 0.061(4) Uani 1 1 d . . .
C9 C 0.8119(4) 0.2245(7) 0.7302(5) 0.055(3) Uani 1 1 d . . .
C10 C 0.8157(3) 0.1164(7) 0.6521(5) 0.052(3) Uani 1 1 d . . .
C11 C 0.7879(4) 0.0568(7) 0.6199(5) 0.057(3) Uani 1 1 d . . .
C12 C 0.7863(4) -0.0097(7) 0.6367(5) 0.061(3) Uani 1 1 d . . .
C13 C 0.7815(3) -0.0726(6) 0.7035(5) 0.052(3) Uani 1 1 d . . .
C14 C 0.7792(4) -0.0706(7) 0.7488(5) 0.063(4) Uani 1 1 d . . .
C15 C 0.7762(4) 0.0144(8) 0.8079(5) 0.063(4) Uani 1 1 d . . .
C16 C 0.7765(4) 0.0850(8) 0.8189(5) 0.063(4) Uani 1 1 d . . .
C17 C 0.7793(4) 0.1997(7) 0.7889(4) 0.054(3) Uani 1 1 d . . .
C18 C 0.7823(3) 0.2367(7) 0.7518(5) 0.060(3) Uani 1 1 d . . .
C19 C 0.7867(4) 0.2271(6) 0.6719(5) 0.052(3) Uani 1 1 d . . .
C20 C 0.7876(4) 0.1787(8) 0.6386(5) 0.059(3) Uani 1 1 d . . .
C21 C 0.7529(3) 0.0912(7) 0.5821(4) 0.056(3) Uani 1 1 d . . .
C22 C 0.7503(4) -0.0455(7) 0.6168(5) 0.059(3) Uani 1 1 d . . .
C23 C 0.7469(4) -0.0840(7) 0.6574(5) 0.057(3) Uani 1 1 d . . .
C24 C 0.7425(4) -0.0725(7) 0.7496(5) 0.062(4) Uani 1 1 d . . .
C25 C 0.7404(4) -0.0236(8) 0.7851(5) 0.067(4) Uani 1 1 d . . .
C26 C 0.7396(4) 0.1208(8) 0.8068(5) 0.063(4) Uani 1 1 d . . .
C27 C 0.7410(4) 0.1891(8) 0.7888(5) 0.059(3) Uani 1 1 d . . .
C28 C 0.7465(4) 0.2653(8) 0.7106(5) 0.065(4) Uani 1 1 d . . .
C29 C 0.7490(3) 0.2597(7) 0.6635(4) 0.050(3) Uani 1 1 d . . .
C30 C 0.7532(3) 0.1634(7) 0.5932(5) 0.052(3) Uani 1 1 d . . .
C31 C 0.7183(4) 0.0520(7) 0.5630(5) 0.053(3) Uani 1 1 d . . .
C32 C 0.7164(4) -0.0169(8) 0.5811(5) 0.060(3) Uani 1 1 d . . .
C33 C 0.7108(3) -0.0935(6) 0.6585(5) 0.056(3) Uani 1 1 d . . .
C34 C 0.7079(4) -0.0861(7) 0.7051(5) 0.059(3) Uani 1 1 d . . .
C35 C 0.7043(4) 0.0096(7) 0.7751(5) 0.053(3) Uani 1 1 d . . .
C36 C 0.7048(4) 0.0839(9) 0.7865(5) 0.069(4) Uani 1 1 d . . .
C37 C 0.7083(4) 0.2186(8) 0.7519(5) 0.059(3) Uani 1 1 d . . .
C38 C 0.7099(4) 0.2578(7) 0.7120(5) 0.056(3) Uani 1 1 d . . .
C39 C 0.7158(3) 0.2459(7) 0.6196(4) 0.052(3) Uani 1 1 d . . .
C40 C 0.7175(4) 0.1962(7) 0.5840(5) 0.057(3) Uani 1 1 d . . .
C41 C 0.6814(4) 0.0859(7) 0.5500(5) 0.056(3) Uani 1 1 d . . .
C42 C 0.6791(3) -0.0272(6) 0.5801(4) 0.050(3) Uani 1 1 d . . .
C43 C 0.6760(4) -0.0655(7) 0.6184(5) 0.055(3) Uani 1 1 d . . .
C44 C 0.6715(3) -0.0537(7) 0.6967(4) 0.053(3) Uani 1 1 d . . .
C45 C 0.6704(4) -0.0069(8) 0.7316(5) 0.061(3) Uani 1 1 d . . .
C46 C 0.6702(4) 0.1140(7) 0.7497(5) 0.056(3) Uani 1 1 d . . .
C47 C 0.6716(4) 0.1799(9) 0.7327(5) 0.065(4) Uani 1 1 d . . .
C48 C 0.6757(3) 0.2464(7) 0.6647(5) 0.051(3) Uani 1 1 d . . .
C49 C 0.6780(4) 0.2418(7) 0.6213(5) 0.057(3) Uani 1 1 d . . .
C50 C 0.6816(3) 0.1570(8) 0.5612(4) 0.058(3) Uani 1 1 d . . .
C51 C 0.6518(4) 0.0333(7) 0.5515(4) 0.057(3) Uani 1 1 d . . .
C52 C 0.6458(3) -0.0520(7) 0.6403(4) 0.052(3) Uani 1 1 d . . .
C53 C 0.6422(4) 0.0559(8) 0.7183(4) 0.061(3) Uani 1 1 d . . .
C54 C 0.6456(3) 0.2096(7) 0.6779(4) 0.051(3) Uani 1 1 d . . .
C55 C 0.6513(3) 0.1944(7) 0.5755(5) 0.056(3) Uani 1 1 d . . .
C56 C 0.6354(4) 0.0640(6) 0.5875(4) 0.051(3) Uani 1 1 d . . .
C57 C 0.6334(3) 0.0237(7) 0.6278(5) 0.054(3) Uani 1 1 d . . .
C58 C 0.6312(4) 0.0740(7) 0.6625(5) 0.058(3) Uani 1 1 d . . .
C59 C 0.6333(3) 0.1433(7) 0.6451(4) 0.053(3) Uani 1 1 d . . .
C60 C 0.6359(3) 0.1367(7) 0.5983(4) 0.051(3) Uani 1 1 d . . .
C61 C 0.8514(3) 0.1265(7) 0.6380(6) 0.063(4) Uani 1 1 d . . .
H61A H 0.842 0.1381 0.6027 0.094 Uiso 1 1 calc R . .
H61B H 0.8661 0.0837 0.6447 0.094 Uiso 1 1 calc R . .
H61C H 0.8677 0.164 0.658 0.094 Uiso 1 1 calc R . .
C62 C 0.8465(4) -0.0821(7) 0.6928(6) 0.076(4) Uani 1 1 d . . .
H62A H 0.8637 -0.0536 0.6843 0.115 Uiso 1 1 calc R . .
H62B H 0.8366 -0.1199 0.6689 0.115 Uiso 1 1 calc R . .
H62C H 0.8604 -0.1012 0.7262 0.115 Uiso 1 1 calc R . .
C63 C 0.8378(5) -0.0632(9) 0.8358(6) 0.088(6) Uani 1 1 d . . .
H63A H 0.8549 -0.0825 0.8227 0.132 Uiso 1 1 calc R . .
H63B H 0.8262 -0.1007 0.8465 0.132 Uiso 1 1 calc R . .
H63C H 0.8521 -0.0332 0.8641 0.132 Uiso 1 1 calc R . .
C64 C 0.8372(4) 0.1592(9) 0.8691(5) 0.074(4) Uani 1 1 d . . .
H64A H 0.8526 0.1186 0.8845 0.111 Uiso 1 1 calc R . .
H64B H 0.8255 0.1765 0.8902 0.111 Uiso 1 1 calc R . .
H64C H 0.8533 0.1952 0.8651 0.111 Uiso 1 1 calc R . .
C65 C 0.8455(4) 0.2774(7) 0.7484(5) 0.062(3) Uani 1 1 d . . .
H65A H 0.8354 0.3242 0.7392 0.093 Uiso 1 1 calc R . .
H65B H 0.8625 0.2668 0.7328 0.093 Uiso 1 1 calc R . .
H65C H 0.8596 0.2743 0.7845 0.093 Uiso 1 1 calc R . .
C66 C 0.6211(4) 0.0091(7) 0.4994(5) 0.059(3) Uani 1 1 d . . .
C67 C 0.5919(4) -0.0363(8) 0.4964(5) 0.067(4) Uani 1 1 d . . .
H67 H 0.591 -0.0534 0.5258 0.08 Uiso 1 1 calc R . .
C68 C 0.5639(5) -0.0563(9) 0.4494(6) 0.089(5) Uani 1 1 d . . .
H68 H 0.5436 -0.0854 0.4471 0.107 Uiso 1 1 calc R . .
C69 C 0.5663(5) -0.0323(11) 0.4054(6) 0.092(6) Uani 1 1 d . . .
H69 H 0.5482 -0.0471 0.3738 0.111 Uiso 1 1 calc R . .
C70 C 0.5945(5) 0.0117(11) 0.4090(6) 0.098(6) Uani 1 1 d . . .
H70 H 0.5956 0.0282 0.3796 0.118 Uiso 1 1 calc R . .
C71 C 0.6220(5) 0.0331(9) 0.4548(5) 0.074(4) Uani 1 1 d . . .
H71 H 0.6414 0.0639 0.4563 0.089 Uiso 1 1 calc R . .
C72 C 0.6135(3) -0.1077(6) 0.6240(5) 0.052(3) Uani 1 1 d . . .
C73 C 0.5851(4) -0.1047(7) 0.6401(5) 0.064(4) Uani 1 1 d . . .
H73 H 0.5853 -0.0679 0.6613 0.077 Uiso 1 1 calc R . .
C74 C 0.5553(4) -0.1545(8) 0.6262(5) 0.067(4) Uani 1 1 d . . .
H74 H 0.5366 -0.1511 0.6387 0.08 Uiso 1 1 calc R . .
C75 C 0.5538(4) -0.2084(7) 0.5942(5) 0.062(3) Uani 1 1 d . . .
H75 H 0.5339 -0.2413 0.5849 0.074 Uiso 1 1 calc R . .
C76 C 0.5821(4) -0.2144(8) 0.5753(6) 0.071(4) Uani 1 1 d . . .
H76 H 0.5813 -0.2504 0.5533 0.085 Uiso 1 1 calc R . .
C77 C 0.6121(3) -0.1625(7) 0.5916(5) 0.060(3) Uani 1 1 d . . .
H77 H 0.6314 -0.1655 0.5801 0.072 Uiso 1 1 calc R . .
C78 C 0.6092(4) 0.0459(8) 0.7340(5) 0.057(3) Uani 1 1 d . . .
C79 C 0.5844(4) 0.1025(8) 0.7289(6) 0.070(4) Uani 1 1 d . . .
H79 H 0.5879 0.1435 0.714 0.084 Uiso 1 1 calc R . .
C80 C 0.5542(4) 0.1008(11) 0.7452(7) 0.088(5) Uani 1 1 d . . .
H80 H 0.5378 0.1388 0.7414 0.106 Uiso 1 1 calc R . .
C81 C 0.5511(4) 0.0354(10) 0.7681(6) 0.077(5) Uani 1 1 d . . .
H81 H 0.532 0.031 0.7798 0.092 Uiso 1 1 calc R . .
C82 C 0.5744(4) -0.0191(11) 0.7732(6) 0.083(5) Uani 1 1 d . . .
H82 H 0.5708 -0.0604 0.7877 0.099 Uiso 1 1 calc R . .
C83 C 0.6050(4) -0.0156(8) 0.7570(5) 0.066(4) Uani 1 1 d . . .
H83 H 0.6215 -0.0536 0.7617 0.08 Uiso 1 1 calc R . .
C84 C 0.6124(3) 0.2590(8) 0.6744(5) 0.058(3) Uani 1 1 d . . .
C85 C 0.5884(4) 0.2897(8) 0.6292(5) 0.067(4) Uani 1 1 d . . .
H85 H 0.5936 0.2822 0.6012 0.081 Uiso 1 1 calc R . .
C86 C 0.5578(4) 0.3300(8) 0.6236(6) 0.067(4) Uani 1 1 d . . .
H86 H 0.5415 0.3477 0.592 0.08 Uiso 1 1 calc R . .
C87 C 0.5510(4) 0.3447(9) 0.6652(6) 0.077(4) Uani 1 1 d . . .
H87 H 0.53 0.3727 0.6618 0.092 Uiso 1 1 calc R . .
C88 C 0.5753(4) 0.3178(9) 0.7124(6) 0.077(4) Uani 1 1 d . . .
H88 H 0.571 0.3279 0.7408 0.092 Uiso 1 1 calc R . .
C89 C 0.6061(3) 0.2757(8) 0.7163(6) 0.065(4) Uani 1 1 d . . .
H89 H 0.6229 0.2582 0.7478 0.078 Uiso 1 1 calc R . .
C90 C 0.6227(4) 0.2378(8) 0.5308(5) 0.064(4) Uani 1 1 d . . .
C91 C 0.5935(4) 0.2000(8) 0.4897(5) 0.064(4) Uani 1 1 d . . .
H91 H 0.5917 0.1512 0.4905 0.077 Uiso 1 1 calc R . .
C92 C 0.5678(4) 0.2392(8) 0.4483(5) 0.069(4) Uani 1 1 d . . .
H92 H 0.5483 0.2161 0.4214 0.083 Uiso 1 1 calc R . .
C93 C 0.5709(5) 0.3089(9) 0.4469(6) 0.079(5) Uani 1 1 d . . .
H93 H 0.5536 0.3333 0.4188 0.095 Uiso 1 1 calc R . .
C94 C 0.5996(6) 0.3467(9) 0.4866(6) 0.085(5) Uani 1 1 d . . .
H94 H 0.6018 0.3952 0.4846 0.102 Uiso 1 1 calc R . .
C95 C 0.6240(5) 0.3108(7) 0.5276(6) 0.070(4) Uani 1 1 d . . .
H95 H 0.6423 0.3356 0.5546 0.084 Uiso 1 1 calc R . .
C96 C 0.9249(4) 0.1039(8) 0.7710(6) 0.073(4) Uani 1 1 d . . .
H96 H 0.9263 0.1226 0.7424 0.088 Uiso 1 1 calc R . .
C97 C 0.9234(4) 0.0313(9) 0.7806(6) 0.074(4) Uani 1 1 d . . .
H97 H 0.9236 -0.006 0.76 0.089 Uiso 1 1 calc R . .
C98 C 0.9215(4) 0.0269(8) 0.8283(6) 0.071(4) Uani 1 1 d . . .
H98 H 0.9202 -0.0146 0.8444 0.085 Uiso 1 1 calc R . .
C99 C 0.9217(4) 0.0960(9) 0.8471(6) 0.072(4) Uani 1 1 d . . .
H99 H 0.9205 0.1066 0.8775 0.086 Uiso 1 1 calc R . .
C100 C 0.9240(4) 0.1457(9) 0.8131(6) 0.072(4) Uani 1 1 d . . .
H100 H 0.9248 0.1944 0.8164 0.086 Uiso 1 1 calc R . .
C101 C 0.5371(4) 0.0814(8) 0.5247(6) 0.073(4) Uani 1 1 d . . .
H101 H 0.5371 0.0752 0.4931 0.087 Uiso 1 1 calc R . .
C102 C 0.5362(4) 0.0275(8) 0.5569(5) 0.064(4) Uani 1 1 d . . .
H102 H 0.5364 -0.0205 0.551 0.077 Uiso 1 1 calc R . .
C103 C 0.5349(4) 0.0601(10) 0.6019(6) 0.080(5) Uani 1 1 d . . .
H103 H 0.5328 0.0367 0.6286 0.096 Uiso 1 1 calc R . .
C104 C 0.5375(4) 0.1349(10) 0.5968(6) 0.077(4) Uani 1 1 d . . .
H104 H 0.5386 0.1689 0.6203 0.092 Uiso 1 1 calc R . .
C105 C 0.5380(4) 0.1473(9) 0.5483(6) 0.074(4) Uani 1 1 d . . .
H105 H 0.5389 0.1912 0.5347 0.088 Uiso 1 1 calc R . .
C201 C 0.7184(8) 0.1574(15) 0.4423(10) 0.094(7) Uiso 0.8 1 d P A 1
C202 C 0.6921(8) 0.1174(14) 0.3870(10) 0.140(9) Uiso 1 1 d . A 1
H202 H 0.7013 0.0839 0.3715 0.168 Uiso 1 1 calc R A 1
C203 C 0.6558(6) 0.1414(11) 0.3688(8) 0.105(6) Uiso 1 1 d . A 1
H203 H 0.6375 0.1262 0.3375 0.126 Uiso 1 1 calc R A 1
C204 C 0.6464(9) 0.1848(14) 0.3942(11) 0.138(9) Uiso 1 1 d . A 1
H204 H 0.6207 0.1995 0.3801 0.166 Uiso 1 1 calc R A 1
C205 C 0.6669(8) 0.2089(14) 0.4344(11) 0.136(8) Uiso 1 1 d . A 1
H205 H 0.6573 0.2392 0.4514 0.163 Uiso 1 1 calc R A 1
C206 C 0.7019(7) 0.1918(12) 0.4527(9) 0.106(6) Uiso 1 1 d . A 1
H206 H 0.7166 0.2153 0.4828 0.127 Uiso 1 1 calc R A 1
N N 0.7941(11) 0.1299(19) 0.4901(14) 0.156(12) Uiso 0.7 1 d P A 1
C207 C 0.7587(13) 0.145(2) 0.4672(16) 0.138(12) Uiso 0.7 1 d P A 1
C208 C 0.7538(19) 0.108(3) 0.430(2) 0.086(16) Uiso 0.3 1 d P B 2
N2 N 0.786(2) 0.088(4) 0.450(3) 0.15(3) Uiso 0.3 1 d P B 2
C209 C 0.7208(12) 0.135(2) 0.4246(18) 0.022(9) Uiso 0.2 1 d P B 2

loop_
_atom_site_aniso_label
_atom_site_aniso_U_11
_atom_site_aniso_U_22
_atom_site_aniso_U_33
_atom_site_aniso_U_23
_atom_site_aniso_U_13
_atom_site_aniso_U_12
Fe1 0.0426(10) 0.0712(13) 0.0587(11) 0.0027(10) 0.0073(8) -0.0162(9)
Fe2 0.0415(9) 0.0727(13) 0.0502(10) -0.0043(9) 0.0082(8) -0.0154(9)
Sb1 0.0375(6) 0.0617(8) 0.0664(8) 0 0.0061(5) 0
Sb2 0.0468(7) 0.1005(12) 0.0572(8) -0.0088(8) 0.0011(6) 0.0147(7)
Cl1 0.061(2) 0.085(3) 0.066(2) 0.0106(19) 0.0283(18) 0.0061(18)
Cl2 0.0392(17) 0.119(4) 0.099(3) -0.032(3) 0.0181(18) 0.008(2)
Cl3 0.089(3) 0.089(3) 0.104(3) 0.040(3) -0.027(3) -0.021(3)
Cl4 0.0442(18) 0.131(4) 0.068(2) -0.011(2) -0.0010(17) 0.019(2)
Cl5 0.075(3) 0.095(3) 0.074(2) -0.009(2) 0.007(2) 0.016(2)
Cl6 0.060(2) 0.127(4) 0.061(2) -0.007(2) 0.0064(18) 0.014(2)
C1 0.040(6) 0.069(9) 0.064(8) -0.005(7) 0.010(6) -0.015(6)
C2 0.041(6) 0.063(8) 0.061(8) 0.007(7) 0.002(6) -0.023(6)
C3 0.043(6) 0.070(9) 0.044(7) -0.006(6) 0.008(5) -0.021(6)
C4 0.043(6) 0.066(9) 0.054(7) 0.009(6) 0.002(6) -0.024(6)
C5 0.038(6) 0.071(9) 0.042(6) -0.005(6) -0.002(5) -0.021(6)
C6 0.045(6) 0.059(8) 0.049(7) 0.001(6) 0.007(6) -0.012(6)
C7 0.049(7) 0.062(9) 0.062(8) 0.007(7) -0.004(6) -0.023(6)
C8 0.048(7) 0.079(10) 0.051(7) -0.017(7) 0.017(6) -0.022(7)
C9 0.050(7) 0.052(8) 0.050(7) 0.003(6) 0.008(6) -0.009(6)
C10 0.043(6) 0.066(8) 0.045(6) -0.001(6) 0.016(5) -0.011(6)
C11 0.047(7) 0.054(8) 0.057(7) 0.009(6) 0.012(6) -0.001(6)
C12 0.048(7) 0.067(9) 0.059(8) -0.001(7) 0.014(6) -0.011(6)
C13 0.047(6) 0.037(6) 0.057(7) 0.008(5) 0.007(6) -0.005(5)
C14 0.056(8) 0.062(9) 0.044(7) 0.002(6) -0.005(6) -0.005(6)
C15 0.042(7) 0.090(11) 0.046(7) -0.005(7) 0.008(6) -0.030(7)
C16 0.041(7) 0.075(10) 0.052(7) 0.002(7) 0.001(6) -0.022(6)
C17 0.049(7) 0.061(8) 0.040(6) -0.001(6) 0.007(5) -0.023(6)
C18 0.041(6) 0.060(8) 0.065(8) -0.012(7) 0.010(6) -0.024(6)
C19 0.054(7) 0.038(7) 0.059(7) -0.001(5) 0.019(6) -0.021(5)
C20 0.045(7) 0.067(9) 0.058(8) 0.001(7) 0.015(6) -0.009(6)
C21 0.045(6) 0.069(9) 0.043(6) -0.008(6) 0.009(5) -0.019(6)
C22 0.042(6) 0.063(9) 0.056(7) -0.002(6) 0.005(6) -0.009(6)
C23 0.049(7) 0.060(8) 0.045(6) 0.004(6) 0.004(5) -0.018(6)
C24 0.048(7) 0.059(8) 0.055(7) 0.014(6) -0.001(6) -0.022(6)
C25 0.060(8) 0.074(10) 0.050(7) 0.008(7) 0.006(6) -0.029(7)
C26 0.055(8) 0.072(9) 0.051(7) 0.000(7) 0.011(6) -0.025(7)
C27 0.044(6) 0.073(9) 0.054(7) 0.003(7) 0.015(6) -0.004(6)
C28 0.046(7) 0.069(9) 0.060(8) 0.013(7) 0.005(6) -0.013(6)
C29 0.044(6) 0.057(7) 0.042(6) 0.002(5) 0.011(5) -0.018(6)
C30 0.045(6) 0.055(8) 0.053(7) -0.004(6) 0.018(6) -0.013(6)
C31 0.058(7) 0.049(7) 0.046(7) -0.006(6) 0.015(6) -0.007(6)
C32 0.050(7) 0.074(9) 0.039(6) 0.003(6) 0.003(6) -0.012(6)
C33 0.043(6) 0.043(7) 0.059(8) 0.004(6) -0.001(6) -0.017(5)
C34 0.052(7) 0.057(8) 0.045(7) -0.007(6) -0.001(6) -0.022(6)
C35 0.046(6) 0.064(8) 0.044(6) -0.004(6) 0.014(5) -0.011(6)
C36 0.041(6) 0.107(13) 0.049(7) -0.006(8) 0.009(6) -0.019(7)
C37 0.044(6) 0.074(9) 0.051(7) -0.001(7) 0.014(6) -0.017(6)
C38 0.051(7) 0.057(8) 0.051(7) -0.003(6) 0.013(6) -0.007(6)
C39 0.041(6) 0.069(8) 0.043(6) 0.001(6) 0.015(5) -0.017(6)
C40 0.053(7) 0.044(7) 0.059(8) 0.004(6) 0.010(6) -0.013(6)
C41 0.052(7) 0.060(8) 0.048(7) 0.000(6) 0.014(6) -0.012(6)
C42 0.046(6) 0.050(7) 0.041(6) -0.002(5) 0.007(5) -0.014(5)
C43 0.048(7) 0.052(8) 0.055(7) -0.001(6) 0.012(6) -0.013(6)
C44 0.034(6) 0.070(9) 0.041(6) 0.008(6) 0.002(5) -0.009(6)
C45 0.039(6) 0.075(9) 0.049(7) 0.001(7) 0.000(5) -0.014(6)
C46 0.052(7) 0.053(8) 0.057(7) 0.011(6) 0.017(6) -0.007(6)
C47 0.041(6) 0.096(11) 0.049(7) -0.007(7) 0.012(6) -0.013(7)
C48 0.049(6) 0.048(7) 0.052(7) -0.006(6) 0.018(6) -0.006(6)
C49 0.060(8) 0.059(8) 0.053(7) -0.007(6) 0.024(6) -0.008(6)
C50 0.035(6) 0.090(11) 0.040(6) -0.001(6) 0.007(5) -0.011(6)
C51 0.055(7) 0.066(8) 0.033(6) -0.004(6) 0.002(5) -0.017(6)
C52 0.045(6) 0.053(8) 0.042(6) 0.012(5) 0.002(5) -0.009(6)
C53 0.057(7) 0.083(10) 0.034(6) -0.014(6) 0.010(6) -0.013(7)
C54 0.041(6) 0.064(8) 0.040(6) 0.005(6) 0.009(5) -0.009(6)
C55 0.043(6) 0.072(9) 0.043(6) 0.001(6) 0.009(5) -0.006(6)
C56 0.055(7) 0.046(7) 0.043(6) -0.007(5) 0.013(6) -0.013(6)
C57 0.039(6) 0.063(8) 0.045(6) -0.002(6) 0.004(5) -0.018(6)
C58 0.050(7) 0.075(9) 0.043(6) -0.007(6) 0.015(6) -0.019(6)
C59 0.048(6) 0.058(8) 0.041(6) 0.007(6) 0.009(5) -0.011(6)
C60 0.035(5) 0.077(9) 0.037(6) -0.001(6) 0.010(5) -0.025(6)
C61 0.040(6) 0.058(8) 0.092(10) 0.005(7) 0.030(7) -0.006(6)
C62 0.063(9) 0.052(8) 0.087(11) 0.004(8) 0.006(8) -0.011(7)
C63 0.082(10) 0.086(12) 0.058(8) 0.028(8) -0.008(8) -0.031(9)
C64 0.046(7) 0.092(11) 0.055(8) 0.005(8) -0.006(6) -0.025(7)
C65 0.064(8) 0.063(9) 0.058(8) -0.011(7) 0.024(7) -0.020(7)
C66 0.051(7) 0.068(9) 0.042(7) 0.001(6) 0.006(6) -0.011(6)
C67 0.057(8) 0.082(10) 0.050(7) -0.010(7) 0.011(6) -0.028(7)
C68 0.074(10) 0.087(12) 0.068(10) 0.003(8) -0.007(8) -0.042(9)
C69 0.084(11) 0.123(15) 0.041(8) -0.018(9) -0.001(8) -0.032(11)
C70 0.083(12) 0.136(17) 0.058(9) -0.022(10) 0.013(9) -0.048(12)
C71 0.073(9) 0.080(10) 0.055(8) -0.004(7) 0.013(7) -0.021(8)
C72 0.048(7) 0.046(7) 0.050(7) -0.002(6) 0.010(6) -0.023(6)
C73 0.061(8) 0.053(8) 0.056(8) -0.007(6) 0.002(6) -0.029(7)
C74 0.059(8) 0.072(10) 0.060(8) -0.012(7) 0.017(7) -0.018(7)
C75 0.044(7) 0.068(9) 0.070(9) -0.004(7) 0.021(6) -0.014(6)
C76 0.050(7) 0.062(9) 0.082(10) -0.016(8) 0.010(7) -0.010(7)
C77 0.037(6) 0.064(9) 0.070(8) 0.004(7) 0.014(6) -0.015(6)
C78 0.055(7) 0.069(9) 0.040(6) -0.008(6) 0.014(6) -0.024(7)
C79 0.064(9) 0.071(10) 0.071(9) 0.007(8) 0.024(8) -0.025(8)
C80 0.056(9) 0.118(15) 0.092(12) -0.006(11) 0.032(9) -0.026(9)
C81 0.037(7) 0.126(14) 0.067(9) 0.013(9) 0.020(7) -0.011(8)
C82 0.052(8) 0.131(15) 0.065(9) 0.015(10) 0.025(7) -0.025(9)
C83 0.057(8) 0.088(11) 0.051(7) 0.008(7) 0.021(7) -0.013(7)
C84 0.041(6) 0.074(9) 0.055(7) -0.017(7) 0.017(6) -0.017(6)
C85 0.050(7) 0.084(10) 0.056(8) 0.002(7) 0.011(6) -0.008(7)
C86 0.046(7) 0.090(11) 0.059(8) 0.004(8) 0.018(6) -0.003(7)
C87 0.048(8) 0.084(11) 0.082(11) 0.000(9) 0.012(8) -0.009(7)
C88 0.046(7) 0.110(13) 0.068(9) -0.011(9) 0.017(7) -0.006(8)
C89 0.028(5) 0.089(11) 0.067(9) -0.003(8) 0.009(6) -0.012(6)
C90 0.044(7) 0.090(11) 0.055(8) 0.008(7) 0.018(6) -0.005(7)
C91 0.052(7) 0.076(10) 0.059(8) -0.011(7) 0.019(6) -0.013(7)
C92 0.066(9) 0.064(9) 0.059(8) 0.008(7) 0.008(7) 0.001(7)
C93 0.094(12) 0.072(11) 0.063(9) 0.004(8) 0.025(9) 0.022(9)
C94 0.131(15) 0.058(9) 0.055(8) 0.004(7) 0.030(10) 0.014(10)
C95 0.087(11) 0.042(8) 0.070(9) 0.004(7) 0.023(8) -0.009(7)
C96 0.054(8) 0.076(11) 0.079(10) 0.000(8) 0.017(7) -0.019(7)
C97 0.054(8) 0.100(12) 0.061(9) -0.010(8) 0.016(7) -0.027(8)
C98 0.048(7) 0.072(10) 0.071(9) 0.014(8) 0.005(7) -0.015(7)
C99 0.048(7) 0.084(11) 0.059(8) -0.012(8) 0.000(6) -0.014(7)
C100 0.042(7) 0.077(10) 0.075(10) 0.003(8) 0.005(7) -0.016(7)
C101 0.062(9) 0.077(11) 0.060(8) -0.002(8) 0.008(7) -0.012(8)
C102 0.043(7) 0.083(10) 0.051(7) -0.009(7) 0.004(6) -0.017(7)
C103 0.049(8) 0.121(15) 0.057(9) -0.001(9) 0.011(7) -0.023(9)
C104 0.050(8) 0.095(12) 0.072(10) 0.001(9) 0.013(7) -0.016(8)
C105 0.043(7) 0.096(12) 0.063(9) 0.009(8) 0.004(6) -0.016(7)

loop_
_atom_type_symbol
_atom_type_description
_atom_type_scat_dispersion_real
_atom_type_scat_dispersion_imag
_atom_type_scat_source
C C 0.0033 0.0016 'International Tables Vol C Tables 4.2.6.8 and 6.1.1.4'
H H 0 0 'International Tables Vol C Tables 4.2.6.8 and 6.1.1.4'
Cl Cl 0.1484 0.1585 'International Tables Vol C Tables 4.2.6.8 and 6.1.1.4'
Fe Fe 0.3463 0.8444 'International Tables Vol C Tables 4.2.6.8 and 6.1.1.4'
Sb Sb -0.5866 1.5461 'International Tables Vol C Tables 4.2.6.8 and 6.1.1.4'
N N 0.0061 0.0033 'International Tables Vol C Tables 4.2.6.8 and 6.1.1.4'

loop_
_geom_angle_atom_site_label_1
_geom_angle_atom_site_label_2
_geom_angle_atom_site_label_3
_geom_angle
_geom_angle_site_symmetry_1
_geom_angle_site_symmetry_3
C96 Fe1 C98 65.6(6) . .
C96 Fe1 C97 39.4(6) . .
C98 Fe1 C97 39.7(6) . .
C96 Fe1 C3 163.4(6) . .
C98 Fe1 C3 111.6(6) . .
C97 Fe1 C3 127.7(6) . .
C96 Fe1 C99 65.8(6) . .
C98 Fe1 C99 39.4(6) . .
C97 Fe1 C99 66.8(6) . .
C3 Fe1 C99 123.5(6) . .
C96 Fe1 C2 128.2(6) . .
C98 Fe1 C2 121.3(6) . .
C97 Fe1 C2 109.2(6) . .
C3 Fe1 C2 37.7(5) . .
C99 Fe1 C2 154.7(6) . .
C96 Fe1 C1 110.0(6) . .
C98 Fe1 C1 153.6(6) . .
C97 Fe1 C1 119.8(6) . .
C3 Fe1 C1 64.5(5) . .
C99 Fe1 C1 165.3(6) . .
C2 Fe1 C1 39.1(5) . .
C96 Fe1 C4 155.5(6) . .
C98 Fe1 C4 129.0(6) . .
C97 Fe1 C4 164.4(6) . .
C3 Fe1 C4 39.1(5) . .
C99 Fe1 C4 111.4(6) . .
C2 Fe1 C4 65.2(6) . .
C1 Fe1 C4 66.0(5) . .
C96 Fe1 C100 40.9(6) . .
C98 Fe1 C100 66.0(6) . .
C97 Fe1 C100 67.9(6) . .
C3 Fe1 C100 154.8(6) . .
C99 Fe1 C100 38.4(6) . .
C2 Fe1 C100 165.8(6) . .
C1 Fe1 C100 129.1(6) . .
C4 Fe1 C100 121.2(6) . .
C96 Fe1 C5 121.9(6) . .
C98 Fe1 C5 165.0(6) . .
C97 Fe1 C5 154.2(6) . .
C3 Fe1 C5 65.2(5) . .
C99 Fe1 C5 128.6(6) . .
C2 Fe1 C5 66.0(5) . .
C1 Fe1 C5 40.2(5) . .
C4 Fe1 C5 39.1(5) . .
C100 Fe1 C5 110.1(6) . .
C104 Fe2 C105 41.6(6) . .
C104 Fe2 C58 116.1(6) . .
C105 Fe2 C58 150.6(6) . .
C104 Fe2 C102 69.4(6) . .
C105 Fe2 C102 67.8(6) . .
C58 Fe2 C102 129.8(6) . .
C104 Fe2 C56 168.0(6) . .
C105 Fe2 C56 130.6(6) . .
C58 Fe2 C56 66.8(5) . .
C102 Fe2 C56 118.5(5) . .
C104 Fe2 C59 107.4(6) . .
C105 Fe2 C59 118.0(6) . .
C58 Fe2 C59 40.4(5) . .
C102 Fe2 C59 168.2(5) . .
C56 Fe2 C59 66.7(5) . .
C104 Fe2 C101 69.1(7) . .
C105 Fe2 C101 40.3(6) . .
C58 Fe2 C101 167.4(6) . .
C102 Fe2 C101 39.4(5) . .
C56 Fe2 C101 110.7(6) . .
C59 Fe2 C101 151.3(6) . .
C104 Fe2 C103 40.8(6) . .
C105 Fe2 C103 68.3(6) . .
C58 Fe2 C103 107.9(6) . .
C102 Fe2 C103 41.4(6) . .
C56 Fe2 C103 151.0(6) . .
C59 Fe2 C103 129.0(6) . .
C101 Fe2 C103 67.9(6) . .
C104 Fe2 C60 129.4(6) . .
C105 Fe2 C60 109.8(6) . .
C58 Fe2 C60 67.1(5) . .
C102 Fe2 C60 150.8(5) . .
C56 Fe2 C60 39.6(5) . .
C59 Fe2 C60 39.7(5) . .
C101 Fe2 C60 119.5(6) . .
C103 Fe2 C60 167.1(6) . .
C104 Fe2 C57 149.0(6) . .
C105 Fe2 C57 168.4(6) . .
C58 Fe2 C57 40.0(5) . .
C102 Fe2 C57 108.8(6) . .
C56 Fe2 C57 40.2(5) . .
C59 Fe2 C57 67.7(5) . .
C101 Fe2 C57 130.1(6) . .
C103 Fe2 C57 117.1(6) . .
C60 Fe2 C57 67.4(5) . .
Cl2 Sb1 Cl2 179.4(2) 2_655 .
Cl2 Sb1 Cl1 89.78(16) 2_655 2_655
Cl2 Sb1 Cl1 89.80(13) . 2_655
Cl2 Sb1 Cl1 89.80(13) 2_655 .
Cl2 Sb1 Cl1 89.78(16) . .
Cl1 Sb1 Cl1 91.1(2) 2_655 .
Cl2 Sb1 Cl3 89.89(19) 2_655 2_655
Cl2 Sb1 Cl3 90.54(18) . 2_655
Cl1 Sb1 Cl3 178.63(19) 2_655 2_655
Cl1 Sb1 Cl3 90.19(18) . 2_655
Cl2 Sb1 Cl3 90.54(18) 2_655 .
Cl2 Sb1 Cl3 89.89(19) . .
Cl1 Sb1 Cl3 90.19(18) 2_655 .
Cl1 Sb1 Cl3 178.63(19) . .
Cl3 Sb1 Cl3 88.5(3) 2_655 .
Cl6 Sb2 Cl6 180.0000(10) . 5_666
Cl6 Sb2 Cl4 89.08(15) . .
Cl6 Sb2 Cl4 90.92(15) 5_666 .
Cl6 Sb2 Cl4 90.92(15) . 5_666
Cl6 Sb2 Cl4 89.08(15) 5_666 5_666
Cl4 Sb2 Cl4 180.00(10) . 5_666
Cl6 Sb2 Cl5 90.32(17) . 5_666
Cl6 Sb2 Cl5 89.68(17) 5_666 5_666
Cl4 Sb2 Cl5 89.13(16) . 5_666
Cl4 Sb2 Cl5 90.87(16) 5_666 5_666
Cl6 Sb2 Cl5 89.68(17) . .
Cl6 Sb2 Cl5 90.32(17) 5_666 .
Cl4 Sb2 Cl5 90.87(16) . .
Cl4 Sb2 Cl5 89.13(16) 5_666 .
Cl5 Sb2 Cl5 180 5_666 .
C2 C1 C5 107.4(13) . .
C2 C1 C10 126.3(13) . .
C5 C1 C10 122.2(13) . .
C2 C1 Fe1 70.2(7) . .
C5 C1 Fe1 71.0(7) . .
C10 C1 Fe1 142.2(9) . .
C3 C2 C1 108.5(13) . .
C3 C2 C6 124.2(11) . .
C1 C2 C6 123.8(13) . .
C3 C2 Fe1 70.6(7) . .
C1 C2 Fe1 70.8(7) . .
C6 C2 Fe1 141.3(10) . .
C2 C3 C4 110.8(12) . .
C2 C3 C7 126.2(12) . .
C4 C3 C7 120.0(12) . .
C2 C3 Fe1 71.7(7) . .
C4 C3 Fe1 71.4(7) . .
C7 C3 Fe1 139.7(9) . .
C3 C4 C5 107.2(13) . .
C3 C4 C8 127.0(12) . .
C5 C4 C8 122.2(13) . .
C3 C4 Fe1 69.5(8) . .
C5 C4 Fe1 71.4(8) . .
C8 C4 Fe1 141.2(9) . .
C4 C5 C1 106.0(12) . .
C4 C5 C9 125.8(13) . .
C1 C5 C9 125.3(12) . .
C4 C5 Fe1 69.5(8) . .
C1 C5 Fe1 68.9(8) . .
C9 C5 Fe1 141.2(8) . .
C2 C6 C13 106.2(11) . .
C2 C6 C12 105.9(11) . .
C13 C6 C12 100.1(10) . .
C2 C6 C62 115.1(10) . .
C13 C6 C62 116.8(11) . .
C12 C6 C62 111.2(12) . .
C15 C7 C63 117.2(13) . .
C15 C7 C3 107.3(12) . .
C63 C7 C3 114.9(11) . .
C15 C7 C14 101.3(10) . .
C63 C7 C14 110.2(12) . .
C3 C7 C14 104.5(11) . .
C4 C8 C17 105.4(11) . .
C4 C8 C64 114.4(12) . .
C17 C8 C64 114.7(12) . .
C4 C8 C16 104.4(11) . .
C17 C8 C16 101.7(10) . .
C64 C8 C16 114.8(11) . .
C5 C9 C18 104.2(11) . .
C5 C9 C65 115.8(11) . .
C18 C9 C65 114.4(11) . .
C5 C9 C19 104.8(10) . .
C18 C9 C19 103.0(10) . .
C65 C9 C19 113.1(10) . .
C1 C10 C20 107.0(11) . .
C1 C10 C11 105.2(10) . .
C20 C10 C11 100.5(9) . .
C1 C10 C61 116.1(11) . .
C20 C10 C61 114.9(10) . .
C11 C10 C61 111.6(10) . .
C12 C11 C21 121.0(12) . .
C12 C11 C10 125.2(12) . .
C21 C11 C10 107.3(11) . .
C11 C12 C22 118.7(12) . .
C11 C12 C6 123.8(12) . .
C22 C12 C6 110.2(11) . .
C14 C13 C23 120.0(12) . .
C14 C13 C6 125.7(11) . .
C23 C13 C6 109.7(11) . .
C13 C14 C24 119.2(11) . .
C13 C14 C7 122.8(12) . .
C24 C14 C7 106.6(13) . .
C16 C15 C25 120.7(14) . .
C16 C15 C7 123.7(11) . .
C25 C15 C7 109.6(13) . .
C15 C16 C26 119.0(11) . .
C15 C16 C8 125.8(13) . .
C26 C16 C8 108.3(12) . .
C18 C17 C27 119.8(12) . .
C18 C17 C8 125.2(13) . .
C27 C17 C8 108.9(10) . .
C17 C18 C28 118.9(11) . .
C17 C18 C9 126.0(13) . .
C28 C18 C9 107.9(11) . .
C20 C19 C29 119.0(11) . .
C20 C19 C9 124.9(12) . .
C29 C19 C9 107.1(11) . .
C19 C20 C30 120.6(12) . .
C19 C20 C10 124.8(12) . .
C30 C20 C10 110.1(12) . .
C30 C21 C31 121.4(12) . .
C30 C21 C11 110.1(11) . .
C31 C21 C11 117.4(12) . .
C32 C22 C12 123.6(13) . .
C32 C22 C23 115.9(12) . .
C12 C22 C23 108.5(11) . .
C33 C23 C22 121.0(11) . .
C33 C23 C13 121.0(12) . .
C22 C23 C13 108.9(10) . .
C14 C24 C25 111.2(11) . .
C14 C24 C34 122.0(13) . .
C25 C24 C34 117.7(13) . .
C24 C25 C35 119.3(12) . .
C24 C25 C15 109.2(13) . .
C35 C25 C15 121.2(14) . .
C36 C26 C27 119.0(13) . .
C36 C26 C16 120.8(14) . .
C27 C26 C16 109.6(11) . .
C37 C27 C26 120.3(12) . .
C37 C27 C17 121.0(12) . .
C26 C27 C17 108.5(12) . .
C29 C28 C38 119.4(11) . .
C29 C28 C18 109.9(12) . .
C38 C28 C18 120.9(12) . .
C39 C29 C28 119.8(11) . .
C39 C29 C19 120.6(12) . .
C28 C29 C19 109.3(11) . .
C21 C30 C40 118.2(11) . .
C21 C30 C20 108.8(12) . .
C40 C30 C20 120.6(12) . .
C21 C31 C32 121.7(12) . .
C21 C31 C41 120.8(12) . .
C32 C31 C41 108.1(12) . .
C22 C32 C42 124.5(12) . .
C22 C32 C31 117.6(12) . .
C42 C32 C31 109.0(12) . .
C23 C33 C34 119.0(11) . .
C23 C33 C43 120.4(12) . .
C34 C33 C43 108.8(12) . .
C33 C34 C24 118.2(12) . .
C33 C34 C44 109.9(11) . .
C24 C34 C44 121.9(13) . .
C45 C35 C25 121.4(13) . .
C45 C35 C36 110.0(12) . .
C25 C35 C36 117.8(11) . .
C26 C36 C46 122.0(14) . .
C26 C36 C35 120.4(14) . .
C46 C36 C35 107.6(11) . .
C27 C37 C38 121.3(12) . .
C27 C37 C47 119.7(13) . .
C38 C37 C47 108.7(11) . .
C37 C38 C28 117.9(12) . .
C37 C38 C48 111.8(11) . .
C28 C38 C48 118.7(12) . .
C29 C39 C40 119.5(12) . .
C29 C39 C49 120.1(11) . .
C40 C39 C49 109.8(10) . .
C30 C40 C39 119.4(11) . .
C30 C40 C50 120.3(12) . .
C39 C40 C50 110.6(12) . .
C50 C41 C31 117.7(11) . .
C50 C41 C51 124.2(12) . .
C31 C41 C51 110.5(12) . .
C43 C42 C32 119.0(11) . .
C43 C42 C51 124.2(12) . .
C32 C42 C51 110.4(10) . .
C42 C43 C33 118.9(11) . .
C42 C43 C52 125.4(12) . .
C33 C43 C52 108.2(11) . .
C45 C44 C34 118.9(11) . .
C45 C44 C52 125.8(12) . .
C34 C44 C52 109.0(11) . .
C44 C45 C35 120.8(12) . .
C44 C45 C53 123.7(11) . .
C35 C45 C53 109.3(12) . .
C47 C46 C36 118.7(12) . .
C47 C46 C53 124.7(12) . .
C36 C46 C53 110.3(12) . .
C46 C47 C37 120.3(13) . .
C46 C47 C54 126.4(12) . .
C37 C47 C54 107.0(11) . .
C49 C48 C38 121.8(12) . .
C49 C48 C54 125.4(11) . .
C38 C48 C54 107.1(10) . .
C48 C49 C39 120.0(12) . .
C48 C49 C55 125.1(12) . .
C39 C49 C55 107.0(10) . .
C41 C50 C40 121.3(12) . .
C41 C50 C55 125.2(11) . .
C40 C50 C55 107.7(12) . .
C41 C51 C42 99.7(10) . .
C41 C51 C66 115.4(11) . .
C42 C51 C66 111.6(11) . .
C41 C51 C56 106.9(10) . .
C42 C51 C56 106.8(10) . .
C66 C51 C56 115.2(11) . .
C57 C52 C44 106.0(10) . .
C57 C52 C72 117.1(10) . .
C44 C52 C72 112.6(10) . .
C57 C52 C43 105.5(10) . .
C44 C52 C43 101.1(10) . .
C72 C52 C43 113.1(11) . .
C78 C53 C58 117.4(11) . .
C78 C53 C46 111.2(10) . .
C58 C53 C46 106.1(11) . .
C78 C53 C45 114.0(12) . .
C58 C53 C45 106.5(11) . .
C46 C53 C45 99.8(10) . .
C48 C54 C59 106.5(10) . .
C48 C54 C84 112.8(11) . .
C59 C54 C84 115.7(10) . .
C48 C54 C47 101.8(9) . .
C59 C54 C47 103.5(10) . .
C84 C54 C47 115.2(11) . .
C60 C55 C90 119.3(10) . .
C60 C55 C50 104.9(11) . .
C90 C55 C50 110.9(10) . .
C60 C55 C49 105.7(10) . .
C90 C55 C49 112.6(12) . .
C50 C55 C49 101.7(10) . .
C60 C56 C57 109.7(11) . .
C60 C56 C51 123.4(11) . .
C57 C56 C51 122.3(12) . .
C60 C56 Fe2 71.0(7) . .
C57 C56 Fe2 70.7(7) . .
C51 C56 Fe2 144.3(8) . .
C58 C57 C56 105.5(11) . .
C58 C57 C52 125.2(11) . .
C56 C57 C52 125.9(12) . .
C58 C57 Fe2 68.0(8) . .
C56 C57 Fe2 69.1(7) . .
C52 C57 Fe2 143.5(8) . .
C57 C58 C59 109.9(11) . .
C57 C58 C53 122.2(12) . .
C59 C58 C53 123.5(12) . .
C57 C58 Fe2 72.0(7) . .
C59 C58 Fe2 71.1(7) . .
C53 C58 Fe2 142.7(9) . .
C60 C59 C58 107.3(12) . .
C60 C59 C54 123.2(10) . .
C58 C59 C54 126.0(11) . .
C60 C59 Fe2 70.9(6) . .
C58 C59 Fe2 68.5(7) . .
C54 C59 Fe2 142.6(9) . .
C56 C60 C59 107.7(11) . .
C56 C60 C55 125.0(11) . .
C59 C60 C55 123.7(11) . .
C56 C60 Fe2 69.4(7) . .
C59 C60 Fe2 69.5(6) . .
C55 C60 Fe2 143.4(9) . .
C10 C61 H61A 109.5 . .
C10 C61 H61B 109.5 . .
H61A C61 H61B 109.5 . .
C10 C61 H61C 109.5 . .
H61A C61 H61C 109.5 . .
H61B C61 H61C 109.5 . .
C6 C62 H62A 109.5 . .
C6 C62 H62B 109.5 . .
H62A C62 H62B 109.5 . .
C6 C62 H62C 109.5 . .
H62A C62 H62C 109.5 . .
H62B C62 H62C 109.5 . .
C7 C63 H63A 109.5 . .
C7 C63 H63B 109.5 . .
H63A C63 H63B 109.5 . .
C7 C63 H63C 109.5 . .
H63A C63 H63C 109.5 . .
H63B C63 H63C 109.5 . .
C8 C64 H64A 109.5 . .
C8 C64 H64B 109.5 . .
H64A C64 H64B 109.5 . .
C8 C64 H64C 109.5 . .
H64A C64 H64C 109.5 . .
H64B C64 H64C 109.5 . .
C9 C65 H65A 109.5 . .
C9 C65 H65B 109.5 . .
H65A C65 H65B 109.5 . .
C9 C65 H65C 109.5 . .
H65A C65 H65C 109.5 . .
H65B C65 H65C 109.5 . .
C67 C66 C71 119.0(12) . .
C67 C66 C51 120.0(12) . .
C71 C66 C51 120.9(12) . .
C66 C67 C68 119.5(14) . .
C66 C67 H67 120.2 . .
C68 C67 H67 120.2 . .
C67 C68 C69 119.8(14) . .
C67 C68 H68 120.1 . .
C69 C68 H68 120.1 . .
C70 C69 C68 119.8(14) . .
C70 C69 H69 120.1 . .
C68 C69 H69 120.1 . .
C69 C70 C71 121.5(17) . .
C69 C70 H70 119.3 . .
C71 C70 H70 119.3 . .
C70 C71 C66 120.4(15) . .
C70 C71 H71 119.8 . .
C66 C71 H71 119.8 . .
C73 C72 C77 117.5(11) . .
C73 C72 C52 121.1(12) . .
C77 C72 C52 121.5(12) . .
C72 C73 C74 122.7(14) . .
C72 C73 H73 118.6 . .
C74 C73 H73 118.6 . .
C75 C74 C73 119.8(14) . .
C75 C74 H74 120.1 . .
C73 C74 H74 120.1 . .
C74 C75 C76 120.7(13) . .
C74 C75 H75 119.7 . .
C76 C75 H75 119.7 . .
C75 C76 C77 116.8(13) . .
C75 C76 H76 121.6 . .
C77 C76 H76 121.6 . .
C72 C77 C76 122.5(13) . .
C72 C77 H77 118.7 . .
C76 C77 H77 118.7 . .
C83 C78 C79 119.1(13) . .
C83 C78 C53 122.0(14) . .
C79 C78 C53 118.7(12) . .
C78 C79 C80 123.8(14) . .
C78 C79 H79 118.1 . .
C80 C79 H79 118.1 . .
C79 C80 C81 114.4(16) . .
C79 C80 H80 122.8 . .
C81 C80 H80 122.8 . .
C82 C81 C80 122.7(14) . .
C82 C81 H81 118.6 . .
C80 C81 H81 118.6 . .
C81 C82 C83 121.7(16) . .
C81 C82 H82 119.2 . .
C83 C82 H82 119.2 . .
C78 C83 C82 118.4(15) . .
C78 C83 H83 120.8 . .
C82 C83 H83 120.8 . .
C85 C84 C89 117.3(13) . .
C85 C84 C54 120.9(12) . .
C89 C84 C54 121.8(12) . .
C86 C85 C84 123.1(15) . .
C86 C85 H85 118.4 . .
C84 C85 H85 118.4 . .
C85 C86 C87 119.2(14) . .
C85 C86 H86 120.4 . .
C87 C86 H86 120.4 . .
C86 C87 C88 120.2(15) . .
C86 C87 H87 119.9 . .
C88 C87 H87 119.9 . .
C89 C88 C87 118.7(15) . .
C89 C88 H88 120.6 . .
C87 C88 H88 120.6 . .
C84 C89 C88 121.3(14) . .
C84 C89 H89 119.3 . .
C88 C89 H89 119.3 . .
C95 C90 C91 118.7(13) . .
C95 C90 C55 124.0(13) . .
C91 C90 C55 117.3(13) . .
C92 C91 C90 117.6(14) . .
C92 C91 H91 121.2 . .
C90 C91 H91 121.2 . .
C93 C92 C91 121.0(15) . .
C93 C92 H92 119.5 . .
C91 C92 H92 119.5 . .
C92 C93 C94 122.1(15) . .
C92 C93 H93 119 . .
C94 C93 H93 119 . .
C95 C94 C93 118.3(15) . .
C95 C94 H94 120.8 . .
C93 C94 H94 120.8 . .
C94 C95 C90 122.3(15) . .
C94 C95 H95 118.9 . .
C90 C95 H95 118.9 . .
C97 C96 C100 110.0(14) . .
C97 C96 Fe1 71.1(9) . .
C100 C96 Fe1 71.4(8) . .
C97 C96 H96 125 . .
C100 C96 H96 125 . .
Fe1 C96 H96 124.1 . .
C96 C97 C98 105.8(15) . .
C96 C97 Fe1 69.5(10) . .
C98 C97 Fe1 70.0(9) . .
C96 C97 H97 127.1 . .
C98 C97 H97 127.1 . .
Fe1 C97 H97 125 . .
C99 C98 C97 109.2(14) . .
C99 C98 Fe1 70.9(8) . .
C97 C98 Fe1 70.3(9) . .
C99 C98 H98 125.4 . .
C97 C98 H98 125.4 . .
Fe1 C98 H98 125 . .
C100 C99 C98 109.9(15) . .
C100 C99 Fe1 71.5(8) . .
C98 C99 Fe1 69.7(8) . .
C100 C99 H99 125.1 . .
C98 C99 H99 125.1 . .
Fe1 C99 H99 125.3 . .
C99 C100 C96 105.0(14) . .
C99 C100 Fe1 70.1(8) . .
C96 C100 Fe1 67.6(8) . .
C99 C100 H100 127.5 . .
C96 C100 H100 127.5 . .
Fe1 C100 H100 126.3 . .
C102 C101 C105 108.7(14) . .
C102 C101 Fe2 70.1(8) . .
C105 C101 Fe2 68.3(8) . .
C102 C101 H101 125.7 . .
C105 C101 H101 125.7 . .
Fe2 C101 H101 127.6 . .
C101 C102 C103 108.2(15) . .
C101 C102 Fe2 70.5(8) . .
C103 C102 Fe2 69.7(8) . .
C101 C102 H102 125.9 . .
C103 C102 H102 125.9 . .
Fe2 C102 H102 125.4 . .
C104 C103 C102 107.1(14) . .
C104 C103 Fe2 67.6(9) . .
C102 C103 Fe2 68.9(8) . .
C104 C103 H103 126.4 . .
C102 C103 H103 126.4 . .
Fe2 C103 H103 128.7 . .
C103 C104 C105 107.1(15) . .
C103 C104 Fe2 71.7(10) . .
C105 C104 Fe2 69.5(9) . .
C103 C104 H104 126.5 . .
C105 C104 H104 126.5 . .
Fe2 C104 H104 124 . .
C101 C105 C104 108.9(15) . .
C101 C105 Fe2 71.4(9) . .
C104 C105 Fe2 68.9(9) . .
C101 C105 H105 125.6 . .
C104 C105 H105 125.6 . .
Fe2 C105 H105 125.7 . .
C206 C201 C207 128(3) . .
C206 C201 C202 112(3) . .
C207 C201 C202 119(3) . .
C203 C202 C201 109(2) . .
C203 C202 H202 125.6 . .
C201 C202 H202 125.6 . .
C204 C203 C202 120(3) . .
C204 C203 H203 120.1 . .
C202 C203 H203 120.1 . .
C205 C204 C203 127(3) . .
C205 C204 H204 116.5 . .
C203 C204 H204 116.5 . .
C204 C205 C206 117(3) . .
C204 C205 H205 121.5 . .
C206 C205 H205 121.5 . .
C201 C206 C205 135(3) . .
C201 C206 H206 112.5 . .
C205 C206 H206 112.5 . .
N C207 C201 177(4) . .
N2 C208 C209 160(8) . .

loop_
_geom_bond_atom_site_label_1
_geom_bond_atom_site_label_2
_geom_bond_distance
_geom_bond_site_symmetry_2
Fe1 C96 2.085(15) .
Fe1 C98 2.102(14) .
Fe1 C97 2.105(17) .
Fe1 C3 2.106(12) .
Fe1 C99 2.118(13) .
Fe1 C2 2.119(12) .
Fe1 C1 2.127(13) .
Fe1 C4 2.132(14) .
Fe1 C100 2.136(13) .
Fe1 C5 2.156(14) .
Fe2 C104 2.032(17) .
Fe2 C105 2.041(15) .
Fe2 C58 2.045(13) .
Fe2 C102 2.075(13) .
Fe2 C56 2.078(13) .
Fe2 C59 2.080(12) .
Fe2 C101 2.081(14) .
Fe2 C103 2.087(15) .
Fe2 C60 2.098(10) .
Fe2 C57 2.098(13) .
Sb1 Cl2 2.364(3) 2_655
Sb1 Cl2 2.364(3) .
Sb1 Cl1 2.370(4) 2_655
Sb1 Cl1 2.370(4) .
Sb1 Cl3 2.374(4) 2_655
Sb1 Cl3 2.374(4) .
Sb2 Cl6 2.367(5) .
Sb2 Cl6 2.367(5) 5_666
Sb2 Cl4 2.374(3) .
Sb2 Cl4 2.374(3) 5_666
Sb2 Cl5 2.379(5) 5_666
Sb2 Cl5 2.379(5) .
C1 C2 1.420(19) .
C1 C5 1.471(19) .
C1 C10 1.474(18) .
C2 C3 1.365(19) .
C2 C6 1.511(19) .
C3 C4 1.42(2) .
C3 C7 1.548(18) .
C4 C5 1.435(18) .
C4 C8 1.51(2) .
C5 C9 1.491(19) .
C6 C13 1.525(17) .
C6 C12 1.556(18) .
C6 C62 1.57(2) .
C7 C15 1.50(2) .
C7 C63 1.537(19) .
C7 C14 1.605(18) .
C8 C17 1.520(19) .
C8 C64 1.520(17) .
C8 C16 1.533(17) .
C9 C18 1.527(19) .
C9 C65 1.534(16) .
C9 C19 1.561(17) .
C10 C20 1.532(19) .
C10 C11 1.562(17) .
C10 C61 1.596(16) .
C11 C12 1.367(18) .
C11 C21 1.475(17) .
C12 C22 1.417(17) .
C13 C14 1.360(19) .
C13 C23 1.446(16) .
C14 C24 1.410(19) .
C15 C16 1.38(2) .
C15 C25 1.433(17) .
C16 C26 1.46(2) .
C17 C18 1.338(18) .
C17 C27 1.472(17) .
C18 C28 1.486(18) .
C19 C20 1.347(18) .
C19 C29 1.489(18) .
C20 C30 1.445(17) .
C21 C30 1.407(18) .
C21 C31 1.408(16) .
C22 C32 1.382(17) .
C22 C23 1.444(18) .
C23 C33 1.401(18) .
C24 C25 1.42(2) .
C24 C34 1.428(16) .
C25 C35 1.43(2) .
C26 C36 1.393(17) .
C26 C27 1.408(19) .
C27 C37 1.373(18) .
C28 C29 1.419(18) .
C28 C38 1.422(18) .
C29 C39 1.391(15) .
C30 C40 1.417(18) .
C31 C32 1.425(18) .
C31 C41 1.442(18) .
C32 C42 1.424(18) .
C33 C34 1.418(19) .
C33 C43 1.447(17) .
C34 C44 1.443(19) .
C35 C45 1.410(16) .
C35 C36 1.45(2) .
C36 C46 1.421(18) .
C37 C38 1.406(18) .
C37 C47 1.466(17) .
C38 C48 1.457(16) .
C39 C40 1.425(19) .
C39 C49 1.464(17) .
C40 C50 1.446(16) .
C41 C50 1.388(19) .
C41 C51 1.522(17) .
C42 C43 1.382(17) .
C42 C51 1.536(18) .
C43 C52 1.559(18) .
C44 C45 1.365(19) .
C44 C52 1.518(15) .
C45 C53 1.54(2) .
C46 C47 1.355(19) .
C46 C53 1.541(18) .
C47 C54 1.586(17) .
C48 C49 1.310(17) .
C48 C54 1.527(16) .
C49 C55 1.574(17) .
C50 C55 1.559(18) .
C51 C66 1.543(16) .
C51 C56 1.548(18) .
C52 C57 1.508(18) .
C52 C72 1.536(15) .
C53 C78 1.522(18) .
C53 C58 1.539(17) .
C54 C59 1.529(18) .
C54 C84 1.546(18) .
C55 C60 1.526(17) .
C55 C90 1.537(18) .
C56 C60 1.414(18) .
C56 C57 1.435(17) .
C57 C58 1.418(18) .
C58 C59 1.426(18) .
C59 C60 1.417(16) .
C61 H61A 0.96 .
C61 H61B 0.96 .
C61 H61C 0.96 .
C62 H62A 0.96 .
C62 H62B 0.96 .
C62 H62C 0.96 .
C63 H63A 0.96 .
C63 H63B 0.96 .
C63 H63C 0.96 .
C64 H64A 0.96 .
C64 H64B 0.96 .
C64 H64C 0.96 .
C65 H65A 0.96 .
C65 H65B 0.96 .
C65 H65C 0.96 .
C66 C67 1.384(18) .
C66 C71 1.393(19) .
C67 C68 1.386(18) .
C67 H67 0.93 .
C68 C69 1.40(2) .
C68 H68 0.93 .
C69 C70 1.33(2) .
C69 H69 0.93 .
C70 C71 1.36(2) .
C70 H70 0.93 .
C71 H71 0.93 .
C72 C73 1.357(19) .
C72 C77 1.392(19) .
C73 C74 1.399(17) .
C73 H73 0.93 .
C74 C75 1.370(19) .
C74 H74 0.93 .
C75 C76 1.412(19) .
C75 H75 0.93 .
C76 C77 1.429(17) .
C76 H76 0.93 .
C77 H77 0.93 .
C78 C83 1.390(19) .
C78 C79 1.40(2) .
C79 C80 1.42(2) .
C79 H79 0.93 .
C80 C81 1.44(2) .
C80 H80 0.93 .
C81 C82 1.33(2) .
C81 H81 0.93 .
C82 C83 1.435(19) .
C82 H82 0.93 .
C83 H83 0.93 .
C84 C85 1.374(18) .
C84 C89 1.381(19) .
C85 C86 1.349(19) .
C85 H85 0.93 .
C86 C87 1.38(2) .
C86 H86 0.93 .
C87 C88 1.39(2) .
C87 H87 0.93 .
C88 C89 1.39(2) .
C88 H88 0.93 .
C89 H89 0.93 .
C90 C95 1.39(2) .
C90 C91 1.437(18) .
C91 C92 1.403(19) .
C91 H91 0.93 .
C92 C93 1.33(2) .
C92 H92 0.93 .
C93 C94 1.41(2) .
C93 H93 0.93 .
C94 C95 1.35(2) .
C94 H94 0.93 .
C95 H95 0.93 .
C96 C97 1.41(2) .
C96 C100 1.48(2) .
C96 H96 0.93 .
C97 C98 1.43(2) .
C97 H97 0.93 .
C98 C99 1.42(2) .
C98 H98 0.93 .
C99 C100 1.40(2) .
C99 H99 0.93 .
C100 H100 0.93 .
C101 C102 1.40(2) .
C101 C105 1.42(2) .
C101 H101 0.93 .
C102 C103 1.47(2) .
C102 H102 0.93 .
C103 C104 1.44(2) .
C103 H103 0.93 .
C104 C105 1.45(2) .
C104 H104 0.93 .
C105 H105 0.93 .
C201 C206 1.04(3) .
C201 C207 1.41(5) .
C201 C202 1.68(4) .
C202 C203 1.34(3) .
C202 H202 0.93 .
C203 C204 1.26(3) .
C203 H203 0.93 .
C204 C205 1.19(3) .
C204 H204 0.93 .
C205 C206 1.25(3) .
C205 H205 0.93 .
C206 H206 0.93 .
N C207 1.26(5) .
C208 N2 1.18(9) .
C208 C209 1.31(7) .
